data_7008110
loop_
_publ_author_name
'Cowley, Andrew R.'
'Dilworth, Jonathan R.'
'Nairn, Alison K.'
'Robbie, Alasdair J.'

_publ_section_title
;
 Preparation and characterization of diarylphosphazene and
 diarylphosphinohydrazide complexes of titanium, tungsten and ruthenium
 and phosphorylketimido complexes of rhenium.
;
_journal_issue 4
_journal_name_full 'Dalton transactions (Cambridge, England : 2003)'
_journal_page_first 680
_journal_page_last 693
_journal_paper_doi 10.1039/b417068g
_journal_year 2005
_chemical_compound_source
;
?
;
_chemical_formula_moiety ' C19 H21 Cl2 N2 P Ti '
_chemical_formula_sum 'C19 H21 Cl2 N2 P Ti'
_chemical_formula_weight 427.17
_chemical_name_systematic
;
?
;
_space_group_IT_number 2
_symmetry_cell_setting triclinic
_symmetry_space_group_name_Hall '-P 1'
_symmetry_space_group_name_H-M 'P -1'
_atom_sites_solution_hydrogens geom
_atom_sites_solution_primary direct
_cell_angle_alpha 67.4001(7)
_cell_angle_beta 77.4316(7)
_cell_angle_gamma 87.2789(8)
_cell_formula_units_Z 2
_cell_length_a 9.3008(2)
_cell_length_b 9.5959(2)
_cell_length_c 12.3168(2)
_cell_measurement_reflns_used 4287
_cell_measurement_temperature 150
_cell_measurement_theta_max 27
_cell_measurement_theta_min 5
_cell_volume 989.74(3)
_computing_cell_refinement
;
KappaCCD software 'DENZO' (Otwinowski & Minor, 1996)
;
_computing_data_collection
;
KappaCCD software 'Collect' (Nonius, 2000)
;
_computing_data_reduction
;
KappaCCD software 'DENZO' (Otwinowski & Minor, 1996)
;
_computing_publication_material
;
CRYSTALS (Watkin et al, 2001)
;
_computing_structure_refinement
;
CRYSTALS (Watkin et al, 2001)
;
_computing_structure_solution 'SIR92 (Giacovazzo et al, 1992)'
_diffrn_ambient_temperature 150
_diffrn_measured_fraction_theta_full 0.993
_diffrn_measured_fraction_theta_max 0.993
_diffrn_measurement_device_type
;
Nonius KappaCCD
;
_diffrn_measurement_method \w
_diffrn_radiation_monochromator graphite
_diffrn_radiation_type 'Mo K\a'
_diffrn_radiation_wavelength 0.71073
_diffrn_reflns_av_R_equivalents 0.031
_diffrn_reflns_limit_h_max 12
_diffrn_reflns_limit_h_min -12
_diffrn_reflns_limit_k_max 12
_diffrn_reflns_limit_k_min -12
_diffrn_reflns_limit_l_max 15
_diffrn_reflns_limit_l_min -15
_diffrn_reflns_number 17856
_diffrn_reflns_theta_full 27.495
_diffrn_reflns_theta_max 27.495
_diffrn_reflns_theta_min 5.102
_diffrn_standards_decay_% 0.00
_diffrn_standards_interval_count 0
_diffrn_standards_interval_time 0
_diffrn_standards_number 0
_exptl_absorpt_coefficient_mu 0.787
_exptl_absorpt_correction_T_max 0.82
_exptl_absorpt_correction_T_min 0.73
_exptl_absorpt_correction_type multi-scan
_exptl_absorpt_process_details
;
Denzo/Scalepack (Otwinowski & Minor, 1996)
;
_exptl_crystal_colour ' orange '
_exptl_crystal_density_diffrn 1.433
_exptl_crystal_description ' block '
_exptl_crystal_F_000 440
_exptl_crystal_size_max 0.40
_exptl_crystal_size_mid 0.30
_exptl_crystal_size_min 0.25
_refine_diff_density_max 0.27
_refine_diff_density_min -0.32
_refine_ls_extinction_method None
_refine_ls_goodness_of_fit_ref 1.0768
_refine_ls_hydrogen_treatment noref
_refine_ls_matrix_type full
_refine_ls_number_parameters 226
_refine_ls_number_reflns 3409
_refine_ls_number_restraints 0
_refine_ls_R_factor_all 0.0432
_refine_ls_R_factor_gt 0.0293
_refine_ls_shift/su_max 0.000561
_refine_ls_structure_factor_coef F
_refine_ls_weighting_details
;
Method, part 1, Chebychev polynomial, (Watkin, 1994, Prince, 1982)
[weight] = 1.0/[A~0~*T~0~(x)+A~1~*T~1~(x) ... +A~n-1~]*T~n-1~(x)]
where A~i~ are the Chebychev coefficients listed below and x= Fcalc/Fmax
Method = Robust Weighting (Prince, 1982)
W = [weight] * [1-(deltaF/6*sigmaF)^2^]^2^
A~i~ are:
0.499 0.149 0.219
;
_refine_ls_weighting_scheme calc
_refine_ls_wR_factor_all 0.0453
_refine_ls_wR_factor_gt 0.0336
_refine_ls_wR_factor_ref 0.0336
_reflns_limit_h_max 12
_reflns_limit_h_min -11
_reflns_limit_k_max 12
_reflns_limit_k_min -11
_reflns_limit_l_max 15
_reflns_limit_l_min 0
_reflns_number_gt 3409
_reflns_number_total 4484
_reflns_threshold_expression I>3.00u(I)
_cod_data_source_file b417068g.txt
_cod_data_source_block ajr
_cod_depositor_comments
;
The following automatic conversions were performed:
'_symmetry_cell_setting' value 'Triclinic' changed to 'triclinic'
according to '/home/adriana/struct/CIF-dictionaries/cif_core.dic'
dictionary named 'cif_core.dic' version 2.4.1 from 2010-06-29.

Automatic conversion script
Id: cif_fix_enum 1555 2011-01-17 13:19:09Z saulius 
;
_cod_original_sg_symbol_H-M 'P -1 '
_cod_original_formula_sum ' C19 H21 Cl2 N2 P Ti '
_cod_database_code 7008110

loop_
_symmetry_equiv_pos_as_xyz
x,y,z
-x,-y,-z

loop_
_atom_site_label
_atom_site_type_symbol
_atom_site_fract_x
_atom_site_fract_y
_atom_site_fract_z
_atom_site_U_iso_or_equiv
_atom_site_occupancy
_atom_site_adp_type
Ti1 Ti 0.32421(3) 0.15164(3) 0.29958(3) 0.0184 1.0000 Uani
Cl1 Cl 0.34466(5) -0.08604(5) 0.44505(4) 0.0306 1.0000 Uani
Cl2 Cl 0.11826(5) 0.11921(5) 0.23326(4) 0.0301 1.0000 Uani
P1 P 0.27516(5) 0.49701(5) 0.34955(4) 0.0186 1.0000 Uani
N1 N 0.28207(15) 0.31627(15) 0.34967(13) 0.0192 1.0000 Uani
N2 N 0.18372(16) 0.20151(16) 0.44448(13) 0.0209 1.0000 Uani
C1 C 0.2241(2) 0.1556(2) 0.56223(17) 0.0289 1.0000 Uani
C2 C 0.0265(2) 0.2354(2) 0.45368(19) 0.0312 1.0000 Uani
C3 C 0.47258(19) 0.55024(19) 0.30527(15) 0.0197 1.0000 Uani
C4 C 0.5629(2) 0.4563(2) 0.37788(17) 0.0240 1.0000 Uani
C5 C 0.7137(2) 0.4876(2) 0.35007(18) 0.0289 1.0000 Uani
C6 C 0.7765(2) 0.6146(2) 0.25089(19) 0.0307 1.0000 Uani
C7 C 0.6870(2) 0.7110(2) 0.18083(18) 0.0303 1.0000 Uani
C8 C 0.5358(2) 0.6793(2) 0.20707(17) 0.0240 1.0000 Uani
C9 C 0.21045(18) 0.60973(19) 0.21223(16) 0.0209 1.0000 Uani
C10 C 0.1805(2) 0.5523(2) 0.13071(17) 0.0241 1.0000 Uani
C11 C 0.1323(2) 0.6464(2) 0.02870(17) 0.0273 1.0000 Uani
C12 C 0.1134(2) 0.7983(2) 0.00630(17) 0.0299 1.0000 Uani
C13 C 0.1394(2) 0.8556(2) 0.08886(18) 0.0290 1.0000 Uani
C14 C 0.1856(2) 0.7614(2) 0.19183(17) 0.0239 1.0000 Uani
C15 C 0.5054(2) 0.3264(2) 0.15294(18) 0.0334 1.0000 Uani
C16 C 0.4320(2) 0.2677(2) 0.09087(16) 0.0309 1.0000 Uani
C17 C 0.4612(2) 0.1129(2) 0.12481(17) 0.0293 1.0000 Uani
C18 C 0.5524(2) 0.0769(2) 0.20724(18) 0.0309 1.0000 Uani
C19 C 0.5775(2) 0.2078(2) 0.22751(19) 0.0330 1.0000 Uani
H11 H 0.3312 0.1333 0.5534 0.0327 1.0000 Uiso
H12 H 0.2045 0.2392 0.5923 0.0327 1.0000 Uiso
H13 H 0.1641 0.0631 0.6209 0.0327 1.0000 Uiso
H21 H 0.0021 0.2662 0.3727 0.0369 1.0000 Uiso
H22 H 0.0055 0.3196 0.4830 0.0369 1.0000 Uiso
H23 H -0.0349 0.1435 0.5116 0.0369 1.0000 Uiso
H41 H 0.5185 0.3658 0.4504 0.0292 1.0000 Uiso
H51 H 0.7775 0.4184 0.4017 0.0366 1.0000 Uiso
H61 H 0.8853 0.6363 0.2303 0.0390 1.0000 Uiso
H71 H 0.7313 0.8041 0.1108 0.0355 1.0000 Uiso
H81 H 0.4723 0.7491 0.1554 0.0289 1.0000 Uiso
H101 H 0.1939 0.4429 0.1459 0.0290 1.0000 Uiso
H111 H 0.1111 0.6041 -0.0290 0.0329 1.0000 Uiso
H121 H 0.0813 0.8662 -0.0684 0.0328 1.0000 Uiso
H131 H 0.1248 0.9649 0.0739 0.0332 1.0000 Uiso
H141 H 0.2011 0.8026 0.2518 0.0287 1.0000 Uiso
H151 H 0.5065 0.4339 0.1455 0.0369 1.0000 Uiso
H161 H 0.3697 0.3255 0.0327 0.0344 1.0000 Uiso
H171 H 0.4232 0.0416 0.0951 0.0354 1.0000 Uiso
H181 H 0.5931 -0.0244 0.2454 0.0351 1.0000 Uiso
H191 H 0.6359 0.2150 0.2845 0.0394 1.0000 Uiso

loop_
_atom_site_aniso_label
_atom_site_aniso_U_11
_atom_site_aniso_U_22
_atom_site_aniso_U_33
_atom_site_aniso_U_23
_atom_site_aniso_U_13
_atom_site_aniso_U_12
Ti1 0.02022(15) 0.01427(14) 0.01922(15) -0.00461(12) -0.00439(11) 0.00017(11)
Cl1 0.0274(2) 0.0188(2) 0.0341(2) 0.00140(18) -0.00582(18) 0.00322(16)
Cl2 0.0324(2) 0.0285(2) 0.0350(2) -0.01364(19) -0.01580(19) -0.00009(18)
P1 0.0193(2) 0.0165(2) 0.0195(2) -0.00625(16) -0.00480(16) 0.00211(15)
N1 0.0197(7) 0.0158(6) 0.0177(7) -0.0028(5) -0.0018(5) -0.0012(5)
N2 0.0193(7) 0.0198(7) 0.0187(7) -0.0032(6) -0.0016(5) -0.0016(5)
C1 0.0356(10) 0.0273(9) 0.0187(8) -0.0038(7) -0.0044(7) -0.0037(8)
C2 0.0193(9) 0.0348(10) 0.0381(11) -0.0151(9) -0.0008(8) -0.0011(7)
C3 0.0224(8) 0.0182(8) 0.0212(8) -0.0095(7) -0.0064(6) 0.0018(6)
C4 0.0255(9) 0.0224(8) 0.0251(9) -0.0085(7) -0.0086(7) 0.0018(7)
C5 0.0257(9) 0.0315(10) 0.0342(10) -0.0142(8) -0.0143(8) 0.0066(7)
C6 0.0206(9) 0.0394(11) 0.0376(11) -0.0206(9) -0.0057(8) -0.0011(7)
C7 0.0275(10) 0.0297(10) 0.0315(10) -0.0100(8) -0.0039(8) -0.0056(7)
C8 0.0243(9) 0.0223(8) 0.0258(9) -0.0086(7) -0.0070(7) 0.0001(7)
C9 0.0168(8) 0.0192(8) 0.0242(8) -0.0049(7) -0.0058(6) 0.0011(6)
C10 0.0250(9) 0.0213(8) 0.0263(9) -0.0089(7) -0.0072(7) 0.0037(7)
C11 0.0264(9) 0.0312(10) 0.0247(9) -0.0096(8) -0.0086(7) 0.0029(7)
C12 0.0254(9) 0.0309(10) 0.0258(9) -0.0012(8) -0.0093(7) 0.0049(7)
C13 0.0286(10) 0.0199(8) 0.0344(10) -0.0046(8) -0.0105(8) 0.0050(7)
C14 0.0228(8) 0.0196(8) 0.0294(9) -0.0088(7) -0.0070(7) 0.0015(6)
C15 0.0393(11) 0.0252(9) 0.0277(10) -0.0116(8) 0.0138(8) -0.0097(8)
C16 0.0430(11) 0.0253(9) 0.0177(9) -0.0049(7) 0.0007(8) 0.0028(8)
C17 0.0370(10) 0.0260(9) 0.0255(9) -0.0143(8) 0.0006(8) 0.0000(8)
C18 0.0271(9) 0.0308(10) 0.0297(10) -0.0113(8) 0.0023(8) 0.0056(8)
C19 0.0233(9) 0.0436(12) 0.0317(10) -0.0190(9) 0.0050(8) -0.0071(8)

loop_
_atom_type_symbol
_atom_type_scat_dispersion_real
_atom_type_scat_dispersion_imag
_atom_type_scat_Cromer_Mann_a1
_atom_type_scat_Cromer_Mann_b1
_atom_type_scat_Cromer_Mann_a2
_atom_type_scat_Cromer_Mann_b2
_atom_type_scat_Cromer_Mann_a3
_atom_type_scat_Cromer_Mann_b3
_atom_type_scat_Cromer_Mann_a4
_atom_type_scat_Cromer_Mann_b4
_atom_type_scat_Cromer_Mann_c
_atom_type_scat_source
'C   ' 0.0033 0.0016 2.3100 20.8439 1.0200 10.2075 1.5886 0.5687 0.8650 51.6512 0.2156 International_Tables_Vol_IV_Table_2.2B
'H   ' 0.0000 0.0000 0.4930 10.5109 0.3229 26.1257 0.1402 3.1424 0.0408 57.7997 0.0030 International_Tables_Vol_IV_Table_2.2B
'N   ' 0.0061 0.0033 12.2126 0.0057 3.1322 9.8933 2.0125 28.9975 1.1663 0.5826 -11.5290 International_Tables_Vol_IV_Table_2.2B
'Cl  ' 0.1484 0.1585 11.4604 0.0104 7.1964 1.1662 6.2556 18.5194 1.6455 47.7784 -9.5574 International_Tables_Vol_IV_Table_2.2B
'P   ' 0.0900 0.0950 6.4345 1.9067 4.1791 27.1570 1.7800 0.5260 1.4908 68.1645 1.1149 International_Tables_Vol_IV_Table_2.2B
'Ti  ' 0.2480 0.4460 9.7595 7.8508 7.3558 0.5000 1.6991 35.6338 1.9021 116.1050 1.2807 International_Tables_Vol_IV_Table_2.2B

loop_
_geom_angle_atom_site_label_1
_geom_angle_site_symmetry_1
_geom_angle_atom_site_label_2
_geom_angle_site_symmetry_2
_geom_angle_atom_site_label_3
_geom_angle_site_symmetry_3
_geom_angle
_geom_angle_publ_flag
Cl1 . Ti1 . Cl2 . 102.78(2) yes
Cl1 . Ti1 . N1 . 118.27(5) yes
Cl2 . Ti1 . N1 . 105.00(5) yes
Cl1 . Ti1 . N2 . 86.21(4) yes
Cl2 . Ti1 . N2 . 90.04(4) yes
N1 . Ti1 . N2 . 40.58(5) yes
Cl1 . Ti1 . C15 . 130.97(6) yes
Cl2 . Ti1 . C15 . 115.08(6) yes
N1 . Ti1 . C15 . 81.63(6) yes
N2 . Ti1 . C15 . 122.00(6) yes
Cl1 . Ti1 . C16 . 132.75(5) yes
Cl2 . Ti1 . C16 . 84.07(6) yes
N1 . Ti1 . C16 . 104.20(6) yes
N2 . Ti1 . C16 . 140.95(6) yes
C15 . Ti1 . C16 . 34.49(8) yes
Cl1 . Ti1 . C17 . 98.96(5) yes
Cl2 . Ti1 . C17 . 84.91(5) yes
N1 . Ti1 . C17 . 137.21(6) yes
N2 . Ti1 . C17 . 173.45(7) yes
C15 . Ti1 . C17 . 57.16(7) yes
Cl1 . Ti1 . C18 . 79.16(5) yes
Cl2 . Ti1 . C18 . 115.87(5) yes
N1 . Ti1 . C18 . 130.71(7) yes
N2 . Ti1 . C18 . 152.40(7) yes
C15 . Ti1 . C18 . 57.20(7) yes
Cl1 . Ti1 . C19 . 96.23(6) yes
Cl2 . Ti1 . C19 . 140.00(6) yes
N1 . Ti1 . C19 . 96.10(7) yes
N2 . Ti1 . C19 . 126.41(6) yes
C15 . Ti1 . C19 . 34.92(8) yes
C16 . Ti1 . C17 . 34.34(6) yes
C16 . Ti1 . C18 . 56.80(7) yes
C17 . Ti1 . C18 . 33.82(7) yes
C16 . Ti1 . C19 . 57.68(8) yes
C17 . Ti1 . C19 . 57.32(7) yes
C18 . Ti1 . C19 . 34.61(7) yes
N1 . P1 . C3 . 100.18(7) yes
N1 . P1 . C9 . 103.84(7) yes
C3 . P1 . C9 . 102.23(8) yes
Ti1 . N1 . P1 . 161.83(9) yes
Ti1 . N1 . N2 . 79.79(9) yes
P1 . N1 . N2 . 117.90(11) yes
Ti1 . N2 . N1 . 59.63(8) yes
Ti1 . N2 . C1 . 120.49(12) yes
N1 . N2 . C1 . 113.14(13) yes
Ti1 . N2 . C2 . 125.60(12) yes
N1 . N2 . C2 . 114.57(14) yes
C1 . N2 . C2 . 111.14(15) yes
N2 . C1 . H11 . 109.467 no
N2 . C1 . H12 . 109.467 no
H11 . C1 . H12 . 109.476 no
N2 . C1 . H13 . 109.467 no
H11 . C1 . H13 . 109.476 no
H12 . C1 . H13 . 109.476 no
N2 . C2 . H21 . 109.467 no
N2 . C2 . H22 . 109.466 no
H21 . C2 . H22 . 109.476 no
N2 . C2 . H23 . 109.467 no
H21 . C2 . H23 . 109.476 no
H22 . C2 . H23 . 109.476 no
P1 . C3 . C4 . 116.83(13) yes
P1 . C3 . C8 . 124.27(13) yes
C4 . C3 . C8 . 118.87(16) yes
C3 . C4 . C5 . 120.51(17) yes
C3 . C4 . H41 . 119.744 no
C5 . C4 . H41 . 119.744 no
C4 . C5 . C6 . 120.37(17) yes
C4 . C5 . H51 . 119.816 no
C6 . C5 . H51 . 119.816 no
C5 . C6 . C7 . 119.44(18) yes
C5 . C6 . H61 . 120.278 no
C7 . C6 . H61 . 120.279 no
C6 . C7 . C8 . 120.56(18) yes
C6 . C7 . H71 . 119.718 no
C8 . C7 . H71 . 119.718 no
C3 . C8 . C7 . 120.19(17) yes
C3 . C8 . H81 . 119.907 no
C7 . C8 . H81 . 119.906 no
P1 . C9 . C10 . 124.34(13) yes
P1 . C9 . C14 . 116.75(14) yes
C10 . C9 . C14 . 118.87(16) yes
C9 . C10 . C11 . 120.37(17) yes
C9 . C10 . H101 . 119.816 no
C11 . C10 . H101 . 119.816 no
C10 . C11 . C12 . 120.55(17) yes
C10 . C11 . H111 . 119.724 no
C12 . C11 . H111 . 119.724 no
C11 . C12 . C13 . 119.40(17) yes
C11 . C12 . H121 . 120.299 no
C13 . C12 . H121 . 120.298 no
C12 . C13 . C14 . 120.17(17) yes
C12 . C13 . H131 . 119.913 no
C14 . C13 . H131 . 119.914 no
C9 . C14 . C13 . 120.54(17) yes
C9 . C14 . H141 . 119.729 no
C13 . C14 . H141 . 119.728 no
Ti1 . C15 . C16 . 73.64(11) yes
Ti1 . C15 . C19 . 72.04(11) yes
C16 . C15 . C19 . 108.10(17) yes
Ti1 . C15 . H151 . 120.170 no
C16 . C15 . H151 . 125.951 no
C19 . C15 . H151 . 125.951 no
Ti1 . C16 . C15 . 71.88(11) yes
Ti1 . C16 . C17 . 73.91(11) yes
C15 . C16 . C17 . 108.01(18) yes
Ti1 . C16 . H161 . 120.022 no
C15 . C16 . H161 . 125.997 no
C17 . C16 . H161 . 125.997 no
Ti1 . C17 . C16 . 71.75(11) yes
Ti1 . C17 . C18 . 72.89(11) yes
C16 . C17 . C18 . 107.94(18) yes
Ti1 . C17 . H171 . 121.089 no
C16 . C17 . H171 . 126.028 no
C18 . C17 . H171 . 126.028 no
Ti1 . C18 . C17 . 73.29(11) yes
Ti1 . C18 . C19 . 70.44(11) yes
C17 . C18 . C19 . 108.31(18) yes
Ti1 . C18 . H181 . 122.094 no
C17 . C18 . H181 . 125.847 no
C19 . C18 . H181 . 125.847 no
Ti1 . C19 . C15 . 73.04(11) yes
Ti1 . C19 . C18 . 74.95(11) yes
C15 . C19 . C18 . 107.59(18) yes
Ti1 . C19 . H191 . 117.823 no
C15 . C19 . H191 . 126.203 no
C18 . C19 . H191 . 126.203 no

loop_
_geom_bond_atom_site_label_1
_geom_bond_site_symmetry_1
_geom_bond_atom_site_label_2
_geom_bond_site_symmetry_2
_geom_bond_distance
_geom_bond_publ_flag
Ti1 . Cl1 . 2.3270(5) yes
Ti1 . Cl2 . 2.3165(5) yes
Ti1 . N1 . 1.9013(14) yes
Ti1 . N2 . 2.1689(15) yes
Ti1 . C15 . 2.3518(19) yes
Ti1 . C16 . 2.3743(18) yes
Ti1 . C17 . 2.4021(19) yes
Ti1 . C18 . 2.3970(19) yes
Ti1 . C19 . 2.3389(19) yes
P1 . N1 . 1.7319(14) yes
P1 . C3 . 1.8355(18) yes
P1 . C9 . 1.8353(18) yes
N1 . N2 . 1.4337(19) yes
N2 . C1 . 1.473(2) yes
N2 . C2 . 1.473(2) yes
C1 . H11 . 1.000 no
C1 . H12 . 1.000 no
C1 . H13 . 1.000 no
C2 . H21 . 1.000 no
C2 . H22 . 1.000 no
C2 . H23 . 1.000 no
C3 . C4 . 1.398(2) yes
C3 . C8 . 1.396(2) yes
C4 . C5 . 1.388(3) yes
C4 . H41 . 1.000 no
C5 . C6 . 1.390(3) yes
C5 . H51 . 1.000 no
C6 . C7 . 1.385(3) yes
C6 . H61 . 1.000 no
C7 . C8 . 1.394(3) yes
C7 . H71 . 1.000 no
C8 . H81 . 1.000 no
C9 . C10 . 1.396(3) yes
C9 . C14 . 1.396(2) yes
C10 . C11 . 1.389(3) yes
C10 . H101 . 1.000 no
C11 . C12 . 1.386(3) yes
C11 . H111 . 1.000 no
C12 . C13 . 1.395(3) yes
C12 . H121 . 1.000 no
C13 . C14 . 1.389(3) yes
C13 . H131 . 1.000 no
C14 . H141 . 1.000 no
C15 . C16 . 1.401(3) yes
C15 . C19 . 1.407(3) yes
C15 . H151 . 1.000 no
C16 . C17 . 1.410(3) yes
C16 . H161 . 1.000 no
C17 . C18 . 1.396(3) yes
C17 . H171 . 1.000 no
C18 . C19 . 1.410(3) yes
C18 . H181 . 1.000 no
C19 . H191 . 1.000 no
